data_1506115
loop_
_publ_author_name
'Chen, Peiling'
'Chen, Yanping'
'Carroll, Patrick J.'
'Sieburth, Scott McN'

_publ_section_title
;
 Novel reaction pathways for 2-pyridone [4+4] photoadducts.
;
_journal_issue 15
_journal_name_full 'Organic letters'
_journal_page_first 3367
_journal_page_last 3370
_journal_paper_doi 10.1021/ol061266z
_journal_volume 8
_journal_year 2006
_chemical_formula_sum 'C21 H28 Cl N O3'
_chemical_formula_weight 377.89
_space_group_IT_number 19
_symmetry_cell_setting orthorhombic
_symmetry_Int_Tables_number 19
_symmetry_space_group_name_Hall 'P 2ac 2ab'
_symmetry_space_group_name_H-M 'P 21 21 21'
_atom_sites_solution_hydrogens geom
_atom_sites_solution_primary direct
_audit_creation_method SHELXL-97
_cell_angle_alpha 90.00
_cell_angle_beta 90.00
_cell_angle_gamma 90.00
_cell_formula_units_Z 4
_cell_length_a 7.3460(8)
_cell_length_b 15.884(2)
_cell_length_c 16.299(2)
_cell_measurement_temperature 143(1)
_cell_volume 1901.8(4)
_computing_data_collection 'CrystalClear (Rigaku, 1999)'
_computing_data_reduction 'CrystalClear (Rigaku, 1999)'
_computing_structure_refinement 'SHELXL-97 (Sheldrick, 1997)'
_computing_structure_solution 'SIR97 (Altomare, 1999)'
_diffrn_ambient_temperature 143(1)
_diffrn_measured_fraction_theta_full 0.986
_diffrn_measured_fraction_theta_max 0.986
_diffrn_measurement_device 'CCD Area Detector'
_diffrn_measurement_device_type 'Rigaku Mercury'
_diffrn_measurement_method 'phi and omega rotations'
_diffrn_radiation_monochromator graphite
_diffrn_radiation_source 'rotating anode'
_diffrn_radiation_type MoK\a
_diffrn_radiation_wavelength 0.71069
_diffrn_reflns_av_R_equivalents 0.0165
_diffrn_reflns_av_sigmaI/netI 0.0591
_diffrn_reflns_limit_h_max 7
_diffrn_reflns_limit_h_min -9
_diffrn_reflns_limit_k_max 20
_diffrn_reflns_limit_k_min -17
_diffrn_reflns_limit_l_max 18
_diffrn_reflns_limit_l_min -21
_diffrn_reflns_number 9969
_diffrn_reflns_theta_full 27.49
_diffrn_reflns_theta_max 27.49
_diffrn_reflns_theta_min 2.56
_exptl_absorpt_coefficient_mu 0.222
_exptl_absorpt_correction_T_max 1.0000
_exptl_absorpt_correction_T_min 0.8470
_exptl_absorpt_correction_type multi-scan
_exptl_crystal_density_diffrn 1.320
_exptl_crystal_density_method 'not measured'
_exptl_crystal_F_000 808
_exptl_crystal_size_max 0.35
_exptl_crystal_size_mid 0.25
_exptl_crystal_size_min 0.20
_refine_diff_density_max 0.230
_refine_diff_density_min -0.222
_refine_diff_density_rms 0.042
_refine_ls_abs_structure_details 'Flack H D (1983), Acta Cryst. A39, 876-881'
_refine_ls_abs_structure_Flack -0.03(5)
_refine_ls_extinction_method none
_refine_ls_goodness_of_fit_ref 0.897
_refine_ls_hydrogen_treatment constr
_refine_ls_matrix_type full
_refine_ls_number_parameters 241
_refine_ls_number_reflns 4250
_refine_ls_number_restraints 0
_refine_ls_restrained_S_all 0.897
_refine_ls_R_factor_all 0.0379
_refine_ls_R_factor_gt 0.0306
_refine_ls_shift/su_max 0.001
_refine_ls_shift/su_mean 0.000
_refine_ls_structure_factor_coef Fsqd
_refine_ls_weighting_details 'calc w=1/[\s^2^(Fo^2^)+(0.0252P)^2^+0.0000P] where P=(Fo^2^+2Fc^2^)/3'
_refine_ls_weighting_scheme calc
_refine_ls_wR_factor_gt 0.0593
_refine_ls_wR_factor_ref 0.0618
_reflns_number_gt 3413
_reflns_number_total 4250
_reflns_threshold_expression >2sigma(I)
_cod_data_source_file ol061266zsi20060524_030448.cif
_cod_data_source_block shelxl
_cod_depositor_comments
;
The following automatic conversions were performed:
'_atom_site_symetry_multiplicity' tag replaced with
'_atom_site_symmetry_multiplicity'.

Automatic conversion script
Id: cif_correct_tags 1440 2010-10-19 06:21:57Z saulius 
;
_cod_original_sg_symbol_H-M 'P 21 21 21 '
_cod_database_code 1506115

loop_
_symmetry_equiv_pos_as_xyz
'x, y, z'
'x+1/2, -y+1/2, -z'
'-x, y+1/2, -z+1/2'
'-x+1/2, -y, z+1/2'

loop_
_atom_site_label
_atom_site_type_symbol
_atom_site_fract_x
_atom_site_fract_y
_atom_site_fract_z
_atom_site_U_iso_or_equiv
_atom_site_adp_type
_atom_site_occupancy
_atom_site_symmetry_multiplicity
_atom_site_calc_flag
_atom_site_refinement_flags
Cl1 Cl 0.50333(6) 0.53212(2) 0.11519(2) 0.02891(11) Uani 1 1 d .
C1 C 0.2375(2) 0.40412(9) 0.38165(10) 0.0185(3) Uani 1 1 d .
C2 C 0.3438(2) 0.48261(9) 0.35263(10) 0.0177(3) Uani 1 1 d .
C3 C 0.2998(2) 0.56795(9) 0.39624(10) 0.0207(4) Uani 1 1 d .
H3 H 0.3452 0.6120 0.3595 0.028 Uiso 1 1 calc R
C4 C 0.4300(2) 0.56809(10) 0.47123(11) 0.0289(4) Uani 1 1 d .
H4A H 0.4735 0.6245 0.4829 0.038 Uiso 1 1 calc R
H4B H 0.3699 0.5459 0.5196 0.038 Uiso 1 1 calc R
C5 C 0.5832(2) 0.51187(10) 0.44471(11) 0.0262(4) Uani 1 1 d .
H5 H 0.6951 0.5086 0.4712 0.035 Uiso 1 1 calc R
C6 C 0.5393(2) 0.46775(9) 0.37933(10) 0.0191(3) Uani 1 1 d .
C7 C 0.6298(2) 0.40173(9) 0.33016(10) 0.0203(4) Uani 1 1 d .
H7 H 0.7507 0.3848 0.3495 0.027 Uiso 1 1 calc R
C8 C 0.6146(2) 0.42008(10) 0.23470(10) 0.0214(4) Uani 1 1 d .
C9 C 0.5220(2) 0.50525(9) 0.22251(9) 0.0211(3) Uani 1 1 d .
H9 H 0.5837 0.5497 0.2536 0.028 Uiso 1 1 calc R
C10 C 0.3321(2) 0.48750(9) 0.25703(10) 0.0191(4) Uani 1 1 d .
H10 H 0.2448 0.5305 0.2395 0.025 Uiso 1 1 calc R
C11 C 0.4894(2) 0.32815(8) 0.31910(9) 0.0188(3) Uani 1 1 d .
C12 C 0.5749(2) 0.24291(9) 0.30061(10) 0.0241(4) Uani 1 1 d .
H12A H 0.7018 0.2493 0.2853 0.032 Uiso 1 1 calc R
H12B H 0.5675 0.2062 0.3480 0.032 Uiso 1 1 calc R
C13 C 0.4431(2) 0.27815(9) 0.17767(10) 0.0237(4) Uani 1 1 d .
H13A H 0.3260 0.2730 0.1507 0.032 Uiso 1 1 calc R
H13B H 0.5378 0.2792 0.1362 0.032 Uiso 1 1 calc R
C14 C 0.4498(2) 0.35770(9) 0.22983(10) 0.0190(4) Uani 1 1 d .
C15 C 0.2409(2) 0.24999(9) 0.39999(10) 0.0246(4) Uani 1 1 d .
H15 H 0.3301 0.2047 0.3924 0.033 Uiso 1 1 calc R
C16 C 0.0801(3) 0.22931(11) 0.34477(12) 0.0362(5) Uani 1 1 d .
H16A H -0.0122 0.2716 0.3511 0.054 Uiso 1 1 calc R
H16B H 0.0312 0.1754 0.3597 0.054 Uiso 1 1 calc R
H16C H 0.1197 0.2279 0.2887 0.054 Uiso 1 1 calc R
C17 C 0.1925(2) 0.25095(13) 0.49020(12) 0.0333(4) Uani 1 1 d .
H17A H 0.2958 0.2694 0.5215 0.050 Uiso 1 1 calc R
H17B H 0.1584 0.1953 0.5072 0.050 Uiso 1 1 calc R
H17C H 0.0926 0.2888 0.4991 0.050 Uiso 1 1 calc R
C18 C 0.1024(2) 0.59229(10) 0.41623(10) 0.0242(4) Uani 1 1 d .
H18 H 0.0545 0.5520 0.4563 0.032 Uiso 1 1 calc R
C19 C 0.0978(3) 0.68027(11) 0.45448(13) 0.0421(5) Uani 1 1 d .
H19A H 0.1460 0.7204 0.4162 0.063 Uiso 1 1 calc R
H19B H 0.1702 0.6807 0.5035 0.063 Uiso 1 1 calc R
H19C H -0.0255 0.6949 0.4677 0.063 Uiso 1 1 calc R
C20 C -0.0198(2) 0.59090(10) 0.34106(11) 0.0305(4) Uani 1 1 d .
H20A H 0.0297 0.6273 0.2997 0.046 Uiso 1 1 calc R
H20B H -0.1394 0.6100 0.3559 0.046 Uiso 1 1 calc R
H20C H -0.0270 0.5345 0.3201 0.046 Uiso 1 1 calc R
C21 C 0.7855(2) 0.40428(10) 0.18460(11) 0.0296(4) Uani 1 1 d .
H21A H 0.7558 0.4053 0.1272 0.044 Uiso 1 1 calc R
H21B H 0.8351 0.3503 0.1986 0.044 Uiso 1 1 calc R
H21C H 0.8736 0.4473 0.1962 0.044 Uiso 1 1 calc R
N1 N 0.33234(17) 0.32979(7) 0.37406(8) 0.0187(3) Uani 1 1 d .
O1 O 0.08579(15) 0.40829(6) 0.41188(7) 0.0253(3) Uani 1 1 d .
O2 O 0.28859(14) 0.40643(6) 0.22200(7) 0.0194(2) Uani 1 1 d .
O3 O 0.47143(16) 0.20936(6) 0.23368(7) 0.0256(3) Uani 1 1 d .

loop_
_atom_site_aniso_label
_atom_site_aniso_U_11
_atom_site_aniso_U_22
_atom_site_aniso_U_33
_atom_site_aniso_U_23
_atom_site_aniso_U_13
_atom_site_aniso_U_12
Cl1 0.0456(3) 0.02345(18) 0.0177(2) 0.00115(16) 0.0060(2) -0.0002(2)
C1 0.0203(9) 0.0211(8) 0.0141(8) 0.0006(7) -0.0034(7) -0.0017(7)
C2 0.0189(8) 0.0183(8) 0.0158(8) 0.0000(6) 0.0007(7) -0.0018(7)
C3 0.0273(9) 0.0185(8) 0.0163(9) -0.0011(7) 0.0042(8) -0.0028(7)
C4 0.0315(10) 0.0322(9) 0.0230(10) -0.0066(8) -0.0021(8) -0.0027(8)
C5 0.0228(9) 0.0315(9) 0.0242(10) -0.0024(8) -0.0034(8) -0.0046(8)
C6 0.0213(9) 0.0167(7) 0.0191(8) -0.0004(7) 0.0000(7) -0.0036(7)
C7 0.0185(8) 0.0205(8) 0.0220(9) 0.0012(7) -0.0012(7) -0.0014(7)
C8 0.0229(9) 0.0232(8) 0.0181(9) -0.0021(7) 0.0025(7) -0.0028(7)
C9 0.0300(9) 0.0198(7) 0.0136(8) -0.0010(6) 0.0023(8) -0.0016(7)
C10 0.0231(9) 0.0162(7) 0.0179(9) -0.0019(7) -0.0018(7) 0.0006(7)
C11 0.0190(8) 0.0198(7) 0.0177(8) 0.0004(6) -0.0002(8) 0.0018(7)
C12 0.0239(9) 0.0220(8) 0.0263(10) 0.0012(8) 0.0004(8) 0.0019(7)
C13 0.0297(10) 0.0219(8) 0.0196(9) -0.0026(7) -0.0001(8) 0.0006(7)
C14 0.0207(9) 0.0179(7) 0.0184(9) -0.0004(7) 0.0005(7) 0.0019(7)
C15 0.0277(9) 0.0176(7) 0.0286(10) 0.0040(8) 0.0017(8) -0.0034(7)
C16 0.0355(11) 0.0391(10) 0.0340(11) -0.0061(9) 0.0017(9) -0.0160(9)
C17 0.0252(10) 0.0457(10) 0.0292(11) 0.0138(9) 0.0006(8) -0.0066(9)
C18 0.0298(10) 0.0208(8) 0.0221(9) -0.0008(7) 0.0078(8) 0.0016(8)
C19 0.0421(12) 0.0381(10) 0.0461(13) -0.0132(10) 0.0110(11) 0.0076(10)
C20 0.0286(10) 0.0301(8) 0.0329(10) 0.0023(8) 0.0027(9) 0.0084(9)
C21 0.0297(10) 0.0281(9) 0.0309(11) -0.0040(8) 0.0092(9) -0.0023(9)
N1 0.0198(7) 0.0173(6) 0.0189(8) 0.0007(6) 0.0003(6) -0.0016(6)
O1 0.0203(6) 0.0240(6) 0.0317(7) 0.0019(5) 0.0047(5) -0.0003(5)
O2 0.0223(6) 0.0177(5) 0.0181(6) -0.0017(5) -0.0024(5) 0.0008(5)
O3 0.0334(7) 0.0171(5) 0.0262(7) -0.0006(5) -0.0010(6) 0.0003(5)

loop_
_atom_type_symbol
_atom_type_description
_atom_type_scat_dispersion_real
_atom_type_scat_dispersion_imag
_atom_type_scat_source
C C 0.0033 0.0016 'International Tables Vol C Tables 4.2.6.8 and 6.1.1.4'
H H 0.0000 0.0000 'International Tables Vol C Tables 4.2.6.8 and 6.1.1.4'
N N 0.0061 0.0033 'International Tables Vol C Tables 4.2.6.8 and 6.1.1.4'
O O 0.0106 0.0060 'International Tables Vol C Tables 4.2.6.8 and 6.1.1.4'
Cl Cl 0.1484 0.1585 'International Tables Vol C Tables 4.2.6.8 and 6.1.1.4'

loop_
_geom_angle_atom_site_label_1
_geom_angle_atom_site_label_2
_geom_angle_atom_site_label_3
_geom_angle
O1 C1 N1 123.03(14)
O1 C1 C2 122.77(14)
N1 C1 C2 114.13(13)
C6 C2 C1 105.34(12)
C6 C2 C10 110.20(13)
C1 C2 C10 108.52(13)
C6 C2 C3 101.52(13)
C1 C2 C3 117.11(13)
C10 C2 C3 113.50(13)
C18 C3 C4 114.48(14)
C18 C3 C2 120.63(13)
C4 C3 C2 103.41(13)
C5 C4 C3 103.56(13)
C6 C5 C4 111.51(15)
C5 C6 C7 134.99(15)
C5 C6 C2 112.39(14)
C7 C6 C2 112.35(14)
C6 C7 C11 107.16(13)
C6 C7 C8 111.70(13)
C11 C7 C8 88.75(12)
C21 C8 C9 116.41(14)
C21 C8 C14 120.48(13)
C9 C8 C14 102.07(12)
C21 C8 C7 116.04(14)
C9 C8 C7 108.76(12)
C14 C8 C7 89.30(12)
C8 C9 C10 101.25(12)
C8 C9 Cl1 111.66(11)
C10 C9 Cl1 109.31(11)
O2 C10 C9 102.76(12)
O2 C10 C2 111.22(12)
C9 C10 C2 109.02(13)
N1 C11 C12 117.59(12)
N1 C11 C14 114.84(13)
C12 C11 C14 99.22(12)
N1 C11 C7 115.81(12)
C12 C11 C7 114.44(13)
C14 C11 C7 90.33(11)
O3 C12 C11 105.21(12)
O3 C13 C14 105.73(13)
O2 C14 C13 112.03(13)
O2 C14 C11 113.85(12)
C13 C14 C11 106.11(11)
O2 C14 C8 107.72(11)
C13 C14 C8 125.27(14)
C11 C14 C8 89.92(12)
N1 C15 C17 111.83(14)
N1 C15 C16 111.38(13)
C17 C15 C16 113.22(14)
C20 C18 C19 109.19(14)
C20 C18 C3 112.55(14)
C19 C18 C3 109.70(14)
C1 N1 C11 118.05(12)
C1 N1 C15 118.32(12)
C11 N1 C15 120.85(12)
C14 O2 C10 105.41(11)
C12 O3 C13 106.10(11)

loop_
_geom_bond_atom_site_label_1
_geom_bond_atom_site_label_2
_geom_bond_distance
Cl1 C9 1.8057(15)
C1 O1 1.2203(18)
C1 N1 1.3763(19)
C1 C2 1.545(2)
C2 C6 1.519(2)
C2 C10 1.563(2)
C2 C3 1.564(2)
C3 C18 1.536(2)
C3 C4 1.552(2)
C4 C5 1.500(2)
C5 C6 1.315(2)
C6 C7 1.478(2)
C7 C11 1.569(2)
C7 C8 1.587(2)
C8 C21 1.518(2)
C8 C9 1.527(2)
C8 C14 1.567(2)
C9 C10 1.530(2)
C10 O2 1.4445(17)
C11 N1 1.461(2)
C11 C12 1.523(2)
C11 C14 1.556(2)
C12 O3 1.4325(19)
C13 O3 1.4389(18)
C13 C14 1.524(2)
C14 O2 1.4202(17)
C15 N1 1.4954(19)
C15 C17 1.513(2)
C15 C16 1.521(2)
C18 C20 1.519(2)
C18 C19 1.531(2)

loop_
_cod_related_entry_id
_cod_related_entry_code
_cod_related_entry_database
1 30651697 ChemSpider
